data_1563611
loop_
_publ_author_name
'Yang, Ting-Hai'
'Cao, Deng-Ke'
'Li, Yi-Zhi'
'Zheng, Li-Min'

_publ_section_title
;
 Lanthanide oxalatophosphonates with two- and three-dimensional structures
;
_journal_issue 5
_journal_name_full 'Journal of Solid State Chemistry'
_journal_page_first 1159
_journal_page_last 1164
_journal_paper_doi 10.1016/j.jssc.2010.03.008
_journal_volume 183
_journal_year 2010
_chemical_formula_moiety '4(C22 H30 Dy4 N2 O34 P2), 9(H4 O2), H4 O2, 4(H2 O)'
_chemical_formula_sum 'C88 H152 Dy16 N8 O152 P8'
_chemical_formula_weight 6601.94
_space_group_IT_number 14
_space_group_name_Hall '-P 2ybc'
_space_group_name_H-M_alt 'P 1 21/c 1'
_symmetry_cell_setting monoclinic
_symmetry_space_group_name_Hall '-P 2ybc'
_symmetry_space_group_name_H-M 'P 1 21/c 1'
_atom_sites_solution_hydrogens geom
_atom_sites_solution_primary direct
_atom_sites_solution_secondary difmap
_audit_creation_method SHELXL-97
_cell_angle_alpha 90.00
_cell_angle_beta 93.2348(8)
_cell_angle_gamma 90.00
_cell_formula_units_Z 1
_cell_length_a 11.4253(6)
_cell_length_b 10.5386(6)
_cell_length_c 36.209(2)
_cell_measurement_reflns_used 2884
_cell_measurement_temperature 273(2)
_cell_measurement_theta_max 24.436
_cell_measurement_theta_min 2.287
_cell_volume 4352.9(4)
_computing_cell_refinement SMART
_computing_data_collection 'SMART (Bruker, 2000)'
_computing_data_reduction 'SAINT (Bruker, 2000)'
_computing_molecular_graphics SHELXTL
_computing_publication_material SHELXTL
_computing_structure_refinement SHELXTL
_computing_structure_solution 'SHELXTL (Bruker, 2000)'
_diffrn_ambient_temperature 273(2)
_diffrn_measured_fraction_theta_full 0.997
_diffrn_measured_fraction_theta_max 0.997
_diffrn_measurement_device_type 'Bruker Smart Aepex CCD'
_diffrn_measurement_method 'phi and omega scans'
_diffrn_radiation_monochromator graphite
_diffrn_radiation_source 'fine-focus sealed tube'
_diffrn_radiation_type MoK\a
_diffrn_radiation_wavelength 0.71073
_diffrn_reflns_av_R_equivalents 0.0590
_diffrn_reflns_av_sigmaI/netI 0.0756
_diffrn_reflns_limit_h_max 7
_diffrn_reflns_limit_h_min -14
_diffrn_reflns_limit_k_max 13
_diffrn_reflns_limit_k_min -12
_diffrn_reflns_limit_l_max 44
_diffrn_reflns_limit_l_min -41
_diffrn_reflns_number 23194
_diffrn_reflns_theta_full 26.00
_diffrn_reflns_theta_max 26.00
_diffrn_reflns_theta_min 1.79
_exptl_absorpt_coefficient_mu 6.981
_exptl_absorpt_correction_T_max 0.333
_exptl_absorpt_correction_T_min 0.261
_exptl_absorpt_correction_type multi-scan
_exptl_absorpt_process_details 'SADABS; Bruker, 2000'
_exptl_crystal_colour colorless
_exptl_crystal_density_diffrn 2.518
_exptl_crystal_density_method 'not measured'
_exptl_crystal_description block
_exptl_crystal_F_000 3128
_exptl_crystal_size_max 0.20
_exptl_crystal_size_mid 0.18
_exptl_crystal_size_min 0.16
_refine_diff_density_max 1.600
_refine_diff_density_min -1.801
_refine_diff_density_rms 0.238
_refine_ls_extinction_method none
_refine_ls_goodness_of_fit_ref 1.038
_refine_ls_hydrogen_treatment constr
_refine_ls_matrix_type full
_refine_ls_number_parameters 622
_refine_ls_number_reflns 8514
_refine_ls_number_restraints 0
_refine_ls_restrained_S_all 1.038
_refine_ls_R_factor_all 0.0644
_refine_ls_R_factor_gt 0.0406
_refine_ls_shift/su_max 0.000
_refine_ls_shift/su_mean 0.000
_refine_ls_structure_factor_coef Fsqd
_refine_ls_weighting_details 'calc w=1/[\s^2^(Fo^2^)+(0.0285P)^2^+0.0000P] where P=(Fo^2^+2Fc^2^)/3'
_refine_ls_weighting_scheme calc
_refine_ls_wR_factor_gt 0.0801
_refine_ls_wR_factor_ref 0.0882
_reflns_number_gt 6190
_reflns_number_total 8514
_reflns_threshold_expression >2sigma(I)
_cod_data_source_file JSSC-2010-183-1159.cif
_cod_data_source_block 1
_cod_depositor_comments
;
The following automatic conversions were performed:

data item '_symmetry_cell_setting' value 'Monoclinic' was changed to
'monoclinic' in accordance with the built-in table derived from the
CIF Core dictionary named 'cif_core.dic' version 2.4.5 last updated
on 2014-11-21.

Automatic conversion script
Id: cif_fix_values 8369 2020-08-20 11:38:08Z andrius 
;
_cod_original_sg_symbol_H-M P2(1)/c
_cod_database_code 1563611

loop_
_symmetry_equiv_pos_as_xyz
'x, y, z'
'-x, y+1/2, -z+1/2'
'-x, -y, -z'
'x, -y-1/2, z-1/2'

loop_
_atom_site_label
_atom_site_type_symbol
_atom_site_fract_x
_atom_site_fract_y
_atom_site_fract_z
_atom_site_U_iso_or_equiv
_atom_site_adp_type
_atom_site_occupancy
_atom_site_symmetry_multiplicity
_atom_site_calc_flag
_atom_site_refinement_flags
_atom_site_disorder_assembly
_atom_site_disorder_group
Dy1 Dy 0.87944(4) -0.16014(4) 0.710018(11) 0.01697(11) Uani 1 1 d . . .
Dy2 Dy 0.68491(3) 0.36448(4) 0.670643(11) 0.01604(11) Uani 1 1 d . . .
Dy3 Dy 0.17579(3) 0.29821(4) 0.609012(11) 0.01440(10) Uani 1 1 d . . .
Dy4 Dy -0.01603(4) 0.18139(4) 0.454067(11) 0.01748(11) Uani 1 1 d . . .
P1 P 0.6928(2) -0.4017(2) 0.74355(6) 0.0194(5) Uani 1 1 d . . .
P2 P 0.18645(19) 0.0958(2) 0.52795(6) 0.0148(5) Uani 1 1 d . . .
O1 O 0.7262(5) -0.2874(6) 0.72040(16) 0.0275(15) Uani 1 1 d . . .
O2 O 0.6951(5) -0.5240(5) 0.72187(16) 0.0267(15) Uani 1 1 d . . .
O3 O 0.7644(5) -0.4104(6) 0.78006(16) 0.0306(16) Uani 1 1 d . . .
O4 O 0.1771(5) 0.1522(5) 0.56592(15) 0.0202(14) Uani 1 1 d . . .
O5 O 0.1305(5) 0.1797(5) 0.49751(15) 0.0223(14) Uani 1 1 d . . .
O6 O 0.1441(5) -0.0402(5) 0.52521(16) 0.0240(14) Uani 1 1 d . . .
O7 O 0.9899(6) -0.0677(6) 0.66365(16) 0.0317(16) Uani 1 1 d . . .
O8 O 0.8293(5) -0.2456(5) 0.64930(15) 0.0231(14) Uani 1 1 d . . .
O9 O 0.8784(5) -0.2522(6) 0.59038(16) 0.0287(15) Uani 1 1 d . . .
O10 O 1.0616(5) -0.0998(6) 0.60840(16) 0.0257(15) Uani 1 1 d . . .
O11 O 0.8791(5) 0.0562(5) 0.72930(17) 0.0274(16) Uani 1 1 d . . .
O12 O 0.7029(5) -0.0490(5) 0.68924(18) 0.0303(16) Uani 1 1 d . . .
O13 O 0.6286(5) 0.1451(5) 0.67721(16) 0.0203(14) Uani 1 1 d . . .
O14 O 0.8159(5) 0.2476(5) 0.71203(17) 0.0303(17) Uani 1 1 d . . .
O15 O 0.4845(5) 0.3755(6) 0.68418(15) 0.0225(14) Uani 1 1 d . . .
O16 O 0.5606(5) 0.3277(5) 0.61719(16) 0.0227(14) Uani 1 1 d . . .
O17 O 0.3779(5) 0.2868(6) 0.59587(16) 0.0236(14) Uani 1 1 d . . .
O18 O 0.2998(5) 0.3498(5) 0.66190(15) 0.0211(14) Uani 1 1 d . . .
O19 O 0.0509(5) 0.4015(5) 0.56321(16) 0.0253(15) Uani 1 1 d . . .
O20 O 0.2382(5) 0.5147(5) 0.59615(17) 0.0266(15) Uani 1 1 d . . .
O21 O 0.1813(5) 0.6996(5) 0.57153(17) 0.0287(16) Uani 1 1 d . . .
O22 O -0.0148(5) 0.5919(5) 0.54273(17) 0.0271(15) Uani 1 1 d . . .
O23 O 0.0601(5) 0.4144(5) 0.64988(16) 0.0236(14) Uani 1 1 d . . .
O24 O -0.0196(5) 0.2111(6) 0.61105(16) 0.0250(15) Uani 1 1 d . . .
O25 O -0.2017(5) 0.2522(6) 0.62867(17) 0.0287(16) Uani 1 1 d . . .
O26 O -0.1215(5) 0.4539(5) 0.66627(17) 0.0244(15) Uani 1 1 d . . .
O1W O 0.1988(5) 0.1114(6) 0.64584(17) 0.0333(17) Uani 1 1 d . . .
H1WA H 0.2130 0.1221 0.6702 0.040 Uiso 1 1 d R . .
H1WB H 0.1717 0.0361 0.6376 0.040 Uiso 1 1 d R . .
O2W O 0.6585(6) 0.5636(6) 0.64068(19) 0.0411(19) Uani 1 1 d . . .
H2WA H 0.7149 0.6227 0.6427 0.049 Uiso 1 1 d R . .
H2WB H 0.6014 0.5723 0.6230 0.049 Uiso 1 1 d R . .
O3W O 0.8762(6) -0.1833(7) 0.77513(18) 0.047(2) Uani 1 1 d . . .
H3WA H 0.8560 -0.1084 0.7848 0.056 Uiso 1 1 d R . .
H3WB H 0.8431 -0.2545 0.7832 0.056 Uiso 1 1 d R . .
O4W O 0.9792(5) -0.3565(5) 0.71013(17) 0.0295(16) Uani 1 1 d . . .
H4WA H 0.9298 -0.4123 0.6990 0.035 Uiso 1 1 d R . .
H4WB H 1.0314 -0.3848 0.7275 0.035 Uiso 1 1 d R . .
O5W O 1.0715(5) -0.1103(6) 0.73431(17) 0.0305(16) Uani 1 1 d . . .
H5WA H 1.1165 -0.0503 0.7247 0.037 Uiso 1 1 d R . .
H5WB H 1.1010 -0.1570 0.7533 0.037 Uiso 1 1 d R . .
O6W O 0.0858(5) -0.0198(5) 0.44383(16) 0.0228(14) Uani 1 1 d . . .
H6WA H 0.0534 -0.0728 0.4269 0.027 Uiso 1 1 d R . .
H6WB H 0.1234 -0.0529 0.4639 0.027 Uiso 1 1 d R . .
O7W O -0.0999(5) 0.2641(6) 0.51204(16) 0.0312(16) Uani 1 1 d . . .
H7WC H -0.1522 0.3157 0.5043 0.037 Uiso 1 1 d R . .
H7WB H -0.0674 0.3020 0.5325 0.037 Uiso 1 1 d R . .
N1 N 0.4949(7) -0.2272(8) 0.7025(3) 0.045(3) Uani 1 1 d . . .
H1A H 0.5666 -0.1944 0.7068 0.054 Uiso 1 1 d R . .
N2 N 0.3551(6) -0.0651(7) 0.4696(2) 0.030(2) Uani 1 1 d . . .
H2A H 0.3484 -0.1244 0.4871 0.037 Uiso 1 1 d R . .
C1 C 0.5414(8) -0.3718(9) 0.7532(3) 0.037(3) Uani 1 1 d . . .
H1B H 0.5094 -0.4493 0.7629 0.044 Uiso 1 1 calc R . .
H1C H 0.5405 -0.3085 0.7726 0.044 Uiso 1 1 calc R . .
C2 C 0.4623(9) -0.3290(10) 0.7224(3) 0.039(3) Uani 1 1 d . . .
C3 C 0.3532(9) -0.3827(11) 0.7121(3) 0.051(3) Uani 1 1 d . . .
H3 H 0.3268 -0.4542 0.7242 0.061 Uiso 1 1 calc R . .
C4 C 0.2860(10) -0.3279(10) 0.6838(3) 0.040(3) Uani 1 1 d . . .
H4 H 0.2144 -0.3646 0.6766 0.048 Uiso 1 1 calc R . .
C5 C 0.3199(10) -0.2230(12) 0.6663(3) 0.052(3) Uani 1 1 d . . .
H5 H 0.2705 -0.1852 0.6482 0.062 Uiso 1 1 calc R . .
C6 C 0.4272(9) -0.1728(10) 0.6753(3) 0.041(3) Uani 1 1 d . . .
H6 H 0.4535 -0.1020 0.6628 0.049 Uiso 1 1 calc R . .
C7 C 0.3402(7) 0.0895(9) 0.5190(3) 0.026(2) Uani 1 1 d . . .
H7A H 0.3756 0.1714 0.5248 0.031 Uiso 1 1 calc R . .
H7B H 0.3785 0.0269 0.5352 0.031 Uiso 1 1 calc R . .
C8 C 0.3604(7) 0.0566(9) 0.4799(3) 0.026(2) Uani 1 1 d . . .
C9 C 0.3731(9) 0.1455(10) 0.4530(3) 0.040(3) Uani 1 1 d . . .
H9 H 0.3744 0.2313 0.4591 0.048 Uiso 1 1 calc R . .
C10 C 0.3842(9) 0.1078(11) 0.4167(3) 0.047(3) Uani 1 1 d . . .
H10 H 0.3965 0.1682 0.3986 0.057 Uiso 1 1 calc R . .
C11 C 0.3772(9) -0.0181(11) 0.4074(3) 0.043(3) Uani 1 1 d . . .
H11 H 0.3817 -0.0441 0.3830 0.051 Uiso 1 1 calc R . .
C12 C 0.3632(9) -0.1047(11) 0.4351(3) 0.042(3) Uani 1 1 d . . .
H12 H 0.3593 -0.1909 0.4297 0.051 Uiso 1 1 calc R . .
C13 C 0.9889(8) -0.1180(8) 0.6321(3) 0.023(2) Uani 1 1 d . . .
C14 C 0.8896(7) -0.2168(8) 0.6225(2) 0.021(2) Uani 1 1 d . . .
C15 C 0.8092(8) 0.1299(8) 0.7127(2) 0.021(2) Uani 1 1 d . . .
C16 C 0.7024(7) 0.0697(8) 0.6905(2) 0.0180(19) Uani 1 1 d . . .
C17 C 0.4084(7) 0.3512(7) 0.6591(2) 0.0171(19) Uani 1 1 d . . .
C18 C 0.4534(7) 0.3200(7) 0.6207(2) 0.0156(19) Uani 1 1 d . . .
C19 C -0.0479(8) 0.3920(8) 0.6493(2) 0.021(2) Uani 1 1 d . . .
C20 C -0.0947(8) 0.2738(8) 0.6274(2) 0.018(2) Uani 1 1 d . . .
C21 C 0.0577(8) 0.5200(8) 0.5594(2) 0.025(2) Uani 1 1 d . . .
C22 C 0.1689(7) 0.5831(8) 0.5773(2) 0.020(2) Uani 1 1 d . . .
O8W O 0.3554(7) 0.7186(8) 0.5104(3) 0.081(3) Uani 1 1 d . . .
H8WD H 0.3226 0.6823 0.5279 0.097 Uiso 1 1 d R . .
H8WB H 0.4141 0.6708 0.4993 0.097 Uiso 1 1 d R . .
O9W O 0.7401(7) 0.5667(8) 0.4959(2) 0.077(3) Uani 1 1 d . . .
H9WD H 0.7583 0.5473 0.5182 0.093 Uiso 1 1 d R . .
H9WB H 0.7961 0.6045 0.4853 0.093 Uiso 1 1 d R . .
O10W O 0.4670(6) 0.6201(7) 0.5913(2) 0.062(2) Uani 1 1 d . . .
H10D H 0.5253 0.6025 0.6058 0.074 Uiso 1 1 d R . .
H10C H 0.4205 0.5575 0.5903 0.074 Uiso 1 1 d R . .
O11W O 0.7585(13) 0.4812(13) 0.5656(4) 0.048(4) Uani 0.50 1 d P . .
H11A H 0.6951 0.4996 0.5753 0.057 Uiso 0.50 1 d PR . .
H11C H 0.8147 0.5122 0.5788 0.057 Uiso 0.50 1 d PR . .
O12W O 0.3460(16) 0.918(2) 0.5972(5) 0.094(7) Uani 0.50 1 d P . .
H12C H 0.3986 0.8617 0.5955 0.113 Uiso 0.50 1 d PR . .
H12D H 0.2932 0.8655 0.5901 0.113 Uiso 0.50 1 d PR . .
O13W O 0.5177(8) 0.5920(9) 0.4675(2) 0.084(3) Uani 1 1 d . . .
H13A H 0.5902 0.5827 0.4648 0.126 Uiso 1 1 d R . .
H13B H 0.4798 0.5668 0.4482 0.126 Uiso 1 1 d R . .

loop_
_atom_site_aniso_label
_atom_site_aniso_U_11
_atom_site_aniso_U_22
_atom_site_aniso_U_33
_atom_site_aniso_U_23
_atom_site_aniso_U_13
_atom_site_aniso_U_12
Dy1 0.0189(2) 0.0147(2) 0.0169(2) 0.00023(17) -0.00215(17) -0.00122(17)
Dy2 0.0114(2) 0.0164(2) 0.0202(2) -0.00353(17) -0.00099(16) 0.00039(16)
Dy3 0.0118(2) 0.0163(2) 0.0151(2) -0.00192(17) 0.00030(16) -0.00009(16)
Dy4 0.0184(2) 0.0164(2) 0.0174(2) 0.00175(17) -0.00121(17) -0.00180(17)
P1 0.0224(14) 0.0203(12) 0.0154(13) -0.0025(10) 0.0014(10) -0.0018(10)
P2 0.0138(12) 0.0152(11) 0.0155(12) -0.0034(9) 0.0009(9) 0.0001(9)
O1 0.028(4) 0.029(4) 0.026(4) 0.006(3) -0.001(3) -0.009(3)
O2 0.031(4) 0.023(3) 0.025(4) -0.009(3) -0.004(3) 0.003(3)
O3 0.042(4) 0.035(4) 0.014(3) -0.002(3) -0.006(3) -0.003(3)
O4 0.020(3) 0.024(3) 0.017(3) -0.003(3) -0.002(3) 0.002(3)
O5 0.027(4) 0.024(3) 0.016(3) 0.000(3) -0.004(3) 0.006(3)
O6 0.028(4) 0.020(3) 0.024(4) -0.002(3) 0.008(3) -0.007(3)
O7 0.046(4) 0.034(4) 0.015(4) -0.004(3) -0.001(3) -0.021(3)
O8 0.030(4) 0.024(3) 0.015(3) 0.000(3) 0.000(3) -0.012(3)
O9 0.035(4) 0.034(4) 0.016(4) -0.007(3) -0.002(3) -0.007(3)
O10 0.024(4) 0.031(4) 0.022(4) 0.005(3) 0.002(3) -0.012(3)
O11 0.031(4) 0.015(3) 0.034(4) -0.005(3) -0.015(3) 0.006(3)
O12 0.024(4) 0.012(3) 0.054(5) -0.003(3) -0.008(3) 0.003(3)
O13 0.014(3) 0.018(3) 0.029(4) 0.002(3) -0.001(3) 0.001(3)
O14 0.037(4) 0.010(3) 0.041(4) -0.004(3) -0.020(3) 0.003(3)
O15 0.011(3) 0.039(4) 0.018(3) -0.008(3) 0.003(3) -0.004(3)
O16 0.014(3) 0.028(4) 0.027(4) 0.000(3) 0.002(3) 0.003(3)
O17 0.018(4) 0.033(4) 0.019(3) -0.005(3) -0.002(3) -0.003(3)
O18 0.014(3) 0.035(4) 0.015(3) -0.004(3) 0.003(2) -0.002(3)
O19 0.031(4) 0.016(3) 0.027(4) 0.000(3) -0.007(3) -0.003(3)
O20 0.021(4) 0.023(3) 0.035(4) 0.010(3) -0.010(3) -0.004(3)
O21 0.024(4) 0.019(3) 0.042(4) 0.010(3) -0.011(3) -0.008(3)
O22 0.024(4) 0.019(3) 0.037(4) 0.006(3) -0.010(3) 0.004(3)
O23 0.017(3) 0.025(4) 0.028(4) -0.012(3) 0.004(3) -0.003(3)
O24 0.019(4) 0.027(4) 0.029(4) -0.008(3) 0.006(3) 0.003(3)
O25 0.014(3) 0.035(4) 0.037(4) -0.018(3) 0.003(3) -0.004(3)
O26 0.013(3) 0.021(3) 0.039(4) -0.010(3) 0.003(3) -0.002(3)
O1W 0.049(5) 0.027(4) 0.023(4) 0.006(3) -0.011(3) -0.018(3)
O2W 0.038(4) 0.029(4) 0.054(5) 0.009(3) -0.024(4) -0.014(3)
O3W 0.069(6) 0.044(5) 0.027(4) -0.006(3) 0.007(4) -0.031(4)
O4W 0.027(4) 0.023(4) 0.036(4) 0.000(3) -0.020(3) 0.000(3)
O5W 0.024(4) 0.030(4) 0.037(4) 0.017(3) -0.011(3) -0.008(3)
O6W 0.026(4) 0.018(3) 0.023(4) -0.004(3) -0.010(3) 0.002(3)
O7W 0.038(4) 0.029(4) 0.026(4) -0.012(3) -0.002(3) 0.003(3)
N1 0.028(5) 0.046(6) 0.060(7) -0.010(5) -0.016(5) 0.007(4)
N2 0.027(5) 0.035(5) 0.030(5) -0.009(4) 0.004(4) -0.004(4)
C1 0.028(6) 0.032(6) 0.053(7) -0.001(5) 0.020(5) 0.005(5)
C2 0.031(6) 0.037(7) 0.052(8) -0.016(6) 0.015(5) 0.007(5)
C3 0.032(7) 0.047(7) 0.074(9) -0.013(7) 0.022(6) -0.006(5)
C4 0.044(7) 0.040(7) 0.036(7) 0.013(5) 0.013(5) 0.016(5)
C5 0.055(8) 0.061(9) 0.040(7) -0.010(6) 0.009(6) -0.004(6)
C6 0.038(7) 0.039(7) 0.045(7) -0.014(5) -0.003(5) 0.002(5)
C7 0.007(5) 0.028(5) 0.042(6) -0.007(5) 0.006(4) -0.001(4)
C8 0.010(5) 0.026(5) 0.041(6) -0.017(5) 0.002(4) -0.003(4)
C9 0.044(7) 0.035(6) 0.041(7) -0.004(5) 0.007(5) -0.005(5)
C10 0.054(8) 0.050(8) 0.038(7) 0.012(6) 0.011(6) 0.014(6)
C11 0.042(7) 0.069(9) 0.017(6) -0.009(6) 0.008(5) -0.003(6)
C12 0.033(7) 0.043(7) 0.050(8) -0.024(6) -0.004(5) 0.001(5)
C13 0.025(6) 0.023(5) 0.021(5) 0.007(4) -0.009(4) 0.001(4)
C14 0.022(5) 0.022(5) 0.021(5) 0.008(4) 0.005(4) 0.000(4)
C15 0.023(5) 0.018(5) 0.021(5) -0.008(4) 0.002(4) 0.003(4)
C16 0.015(5) 0.025(5) 0.015(5) 0.002(4) 0.009(4) 0.002(4)
C17 0.011(5) 0.011(4) 0.030(5) -0.005(4) 0.005(4) 0.000(3)
C18 0.014(5) 0.013(4) 0.021(5) -0.006(4) 0.006(4) 0.001(3)
C19 0.024(5) 0.020(5) 0.019(5) 0.003(4) 0.000(4) 0.004(4)
C20 0.022(5) 0.026(5) 0.008(4) -0.002(4) 0.002(4) -0.003(4)
C21 0.031(6) 0.019(5) 0.023(5) -0.007(4) -0.003(4) -0.001(4)
C22 0.017(5) 0.023(5) 0.021(5) 0.002(4) 0.001(4) -0.002(4)
O8W 0.068(7) 0.071(7) 0.107(8) 0.038(6) 0.037(5) 0.010(5)
O9W 0.084(7) 0.090(7) 0.059(6) 0.048(5) 0.010(5) -0.026(5)
O10W 0.057(6) 0.069(6) 0.061(6) 0.039(5) 0.017(4) -0.016(4)
O11W 0.058(11) 0.048(10) 0.036(9) -0.013(7) -0.001(7) 0.002(8)
O12W 0.080(15) 0.114(18) 0.088(16) 0.017(13) 0.002(11) -0.007(12)
O13W 0.105(8) 0.085(7) 0.063(7) 0.005(5) 0.022(5) 0.008(6)

loop_
_atom_type_symbol
_atom_type_description
_atom_type_scat_dispersion_real
_atom_type_scat_dispersion_imag
_atom_type_scat_source
C C 0.0033 0.0016 'International Tables Vol C Tables 4.2.6.8 and 6.1.1.4'
H H 0.0000 0.0000 'International Tables Vol C Tables 4.2.6.8 and 6.1.1.4'
N N 0.0061 0.0033 'International Tables Vol C Tables 4.2.6.8 and 6.1.1.4'
O O 0.0106 0.0060 'International Tables Vol C Tables 4.2.6.8 and 6.1.1.4'
P P 0.1023 0.0942 'International Tables Vol C Tables 4.2.6.8 and 6.1.1.4'
Dy Dy -0.1892 4.4098 'International Tables Vol C Tables 4.2.6.8 and 6.1.1.4'

loop_
_geom_angle_atom_site_label_1
_geom_angle_atom_site_label_2
_geom_angle_atom_site_label_3
_geom_angle
_geom_angle_site_symmetry_1
_geom_angle_site_symmetry_3
O1 Dy1 O4W 81.8(2) . .
O1 Dy1 O7 144.5(2) . .
O4W Dy1 O7 94.9(2) . .
O1 Dy1 O3W 73.6(2) . .
O4W Dy1 O3W 86.7(2) . .
O7 Dy1 O3W 141.8(2) . .
O1 Dy1 O5W 141.2(2) . .
O4W Dy1 O5W 76.0(2) . .
O7 Dy1 O5W 69.7(2) . .
O3W Dy1 O5W 73.8(2) . .
O1 Dy1 O11 120.4(2) . .
O4W Dy1 O11 147.75(19) . .
O7 Dy1 O11 79.9(2) . .
O3W Dy1 O11 78.9(2) . .
O5W Dy1 O11 72.4(2) . .
O1 Dy1 O8 77.5(2) . .
O4W Dy1 O8 76.4(2) . .
O7 Dy1 O8 67.42(19) . .
O3W Dy1 O8 148.2(2) . .
O5W Dy1 O8 125.9(2) . .
O11 Dy1 O8 128.2(2) . .
O1 Dy1 O12 72.4(2) . .
O4W Dy1 O12 145.04(19) . .
O7 Dy1 O12 92.8(2) . .
O3W Dy1 O12 107.4(2) . .
O5W Dy1 O12 138.2(2) . .
O11 Dy1 O12 67.21(19) . .
O8 Dy1 O12 75.3(2) . .
O2 Dy2 O16 141.2(2) 1_565 .
O2 Dy2 O25 143.6(2) 1_565 1_655
O16 Dy2 O25 73.6(2) . 1_655
O2 Dy2 O15 78.7(2) 1_565 .
O16 Dy2 O15 68.60(19) . .
O25 Dy2 O15 136.61(19) 1_655 .
O2 Dy2 O2W 84.9(2) 1_565 .
O16 Dy2 O2W 73.5(2) . .
O25 Dy2 O2W 102.0(2) 1_655 .
O15 Dy2 O2W 87.2(2) . .
O2 Dy2 O14 75.3(2) 1_565 .
O16 Dy2 O14 138.72(19) . .
O25 Dy2 O14 78.4(2) 1_655 .
O15 Dy2 O14 118.1(2) . .
O2W Dy2 O14 143.0(2) . .
O2 Dy2 O13 115.6(2) 1_565 .
O16 Dy2 O13 76.87(19) . .
O25 Dy2 O13 75.1(2) 1_655 .
O15 Dy2 O13 76.2(2) . .
O2W Dy2 O13 149.72(19) . .
O14 Dy2 O13 66.86(19) . .
O2 Dy2 O26 80.9(2) 1_565 1_655
O16 Dy2 O26 121.3(2) . 1_655
O25 Dy2 O26 67.5(2) 1_655 1_655
O15 Dy2 O26 153.1(2) . 1_655
O2W Dy2 O26 73.7(2) . 1_655
O14 Dy2 O26 72.5(2) . 1_655
O13 Dy2 O26 129.00(19) . 1_655
O4 Dy3 O23 146.2(2) . .
O4 Dy3 O18 134.87(19) . .
O23 Dy3 O18 73.03(19) . .
O4 Dy3 O1W 79.2(2) . .
O23 Dy3 O1W 97.2(2) . .
O18 Dy3 O1W 72.3(2) . .
O4 Dy3 O17 77.1(2) . .
O23 Dy3 O17 136.70(19) . .
O18 Dy3 O17 68.48(19) . .
O1W Dy3 O17 89.6(2) . .
O4 Dy3 O19 81.6(2) . .
O23 Dy3 O19 82.3(2) . .
O18 Dy3 O19 139.44(19) . .
O1W Dy3 O19 143.9(2) . .
O17 Dy3 O19 115.5(2) . .
O4 Dy3 O24 78.4(2) . .
O23 Dy3 O24 68.30(19) . .
O18 Dy3 O24 124.8(2) . .
O1W Dy3 O24 75.1(2) . .
O17 Dy3 O24 153.1(2) . .
O19 Dy3 O24 71.2(2) . .
O4 Dy3 O20 120.4(2) . .
O23 Dy3 O20 79.4(2) . .
O18 Dy3 O20 76.89(19) . .
O1W Dy3 O20 148.61(19) . .
O17 Dy3 O20 73.3(2) . .
O19 Dy3 O20 67.12(18) . .
O24 Dy3 O20 129.80(19) . .
O5 Dy4 O6 103.7(2) . 3_556
O5 Dy4 O21 144.7(2) . 3_566
O6 Dy4 O21 87.8(2) 3_556 3_566
O5 Dy4 O22 82.67(19) . 3_566
O6 Dy4 O22 137.3(2) 3_556 3_566
O21 Dy4 O22 67.22(19) 3_566 3_566
O5 Dy4 O9 88.9(2) . 3_656
O6 Dy4 O9 152.0(2) 3_556 3_656
O21 Dy4 O9 96.2(2) 3_566 3_656
O22 Dy4 O9 68.3(2) 3_566 3_656
O5 Dy4 O10 139.5(2) . 3_656
O6 Dy4 O10 88.1(2) 3_556 3_656
O21 Dy4 O10 72.9(2) 3_566 3_656
O22 Dy4 O10 114.5(2) 3_566 3_656
O9 Dy4 O10 66.92(19) 3_656 3_656
O5 Dy4 O6W 75.92(19) . .
O6 Dy4 O6W 78.6(2) 3_556 .
O21 Dy4 O6W 139.39(19) 3_566 .
O22 Dy4 O6W 142.30(19) 3_566 .
O9 Dy4 O6W 80.5(2) 3_656 .
O10 Dy4 O6W 68.62(19) 3_656 .
O5 Dy4 O7W 73.7(2) . .
O6 Dy4 O7W 70.4(2) 3_556 .
O21 Dy4 O7W 79.2(2) 3_566 .
O22 Dy4 O7W 71.2(2) 3_566 .
O9 Dy4 O7W 137.6(2) 3_656 .
O10 Dy4 O7W 145.3(2) 3_656 .
O6W Dy4 O7W 129.17(19) . .
O2 P1 O3 112.1(3) . .
O2 P1 O1 112.0(4) . .
O3 P1 O1 112.7(3) . .
O2 P1 C1 107.1(4) . .
O3 P1 C1 108.5(4) . .
O1 P1 C1 103.9(4) . .
O4 P2 O6 113.2(3) . .
O4 P2 O5 112.5(3) . .
O6 P2 O5 112.5(3) . .
O4 P2 C7 107.3(4) . .
O6 P2 C7 105.3(4) . .
O5 P2 C7 105.3(4) . .
P1 O1 Dy1 141.4(3) . .
P1 O2 Dy2 153.6(4) . 1_545
P2 O4 Dy3 158.4(4) . .
P2 O5 Dy4 141.4(4) . .
P2 O6 Dy4 144.8(4) . 3_556
C13 O7 Dy1 119.5(6) . .
C14 O8 Dy1 120.0(5) . .
C14 O9 Dy4 119.9(5) . 3_656
C13 O10 Dy4 117.9(5) . 3_656
C15 O11 Dy1 117.9(5) . .
C16 O12 Dy1 118.6(5) . .
C16 O13 Dy2 118.3(5) . .
C15 O14 Dy2 119.2(5) . .
C17 O15 Dy2 118.7(5) . .
C18 O16 Dy2 118.5(5) . .
C18 O17 Dy3 118.3(5) . .
C17 O18 Dy3 119.0(5) . .
C21 O19 Dy3 119.3(5) . .
C22 O20 Dy3 117.5(5) . .
C22 O21 Dy4 118.7(5) . 3_566
C21 O22 Dy4 119.0(5) . 3_566
C19 O23 Dy3 118.2(5) . .
C20 O24 Dy3 118.0(5) . .
C20 O25 Dy2 120.4(5) . 1_455
C19 O26 Dy2 118.1(5) . 1_455
Dy3 O1W H1WA 117.1 . .
Dy3 O1W H1WB 121.3 . .
H1WA O1W H1WB 118.7 . .
Dy2 O2W H2WA 120.4 . .
Dy2 O2W H2WB 119.2 . .
H2WA O2W H2WB 118.7 . .
Dy1 O3W H3WA 108.4 . .
Dy1 O3W H3WB 116.2 . .
H3WA O3W H3WB 119.1 . .
Dy1 O4W H4WA 106.4 . .
Dy1 O4W H4WB 126.6 . .
H4WA O4W H4WB 118.5 . .
Dy1 O5W H5WA 123.4 . .
Dy1 O5W H5WB 117.5 . .
H5WA O5W H5WB 119.0 . .
Dy4 O6W H6WA 117.5 . .
Dy4 O6W H6WB 115.0 . .
H6WA O6W H6WB 118.4 . .
Dy4 O7W H7WC 104.0 . .
Dy4 O7W H7WB 132.9 . .
H7WC O7W H7WB 103.7 . .
C6 N1 C2 124.2(10) . .
C6 N1 H1A 116.5 . .
C2 N1 H1A 119.2 . .
C12 N2 C8 124.1(9) . .
C12 N2 H2A 117.3 . .
C8 N2 H2A 118.5 . .
C2 C1 P1 117.5(8) . .
C2 C1 H1B 107.9 . .
P1 C1 H1B 107.9 . .
C2 C1 H1C 107.9 . .
P1 C1 H1C 107.9 . .
H1B C1 H1C 107.2 . .
N1 C2 C3 116.4(10) . .
N1 C2 C1 118.2(9) . .
C3 C2 C1 125.4(11) . .
C4 C3 C2 118.8(11) . .
C4 C3 H3 120.6 . .
C2 C3 H3 120.6 . .
C5 C4 C3 122.3(12) . .
C5 C4 H4 118.8 . .
C3 C4 H4 118.8 . .
C4 C5 C6 119.3(12) . .
C4 C5 H5 120.3 . .
C6 C5 H5 120.3 . .
N1 C6 C5 118.8(11) . .
N1 C6 H6 120.6 . .
C5 C6 H6 120.6 . .
C8 C7 P2 112.5(6) . .
C8 C7 H7A 109.1 . .
P2 C7 H7A 109.1 . .
C8 C7 H7B 109.1 . .
P2 C7 H7B 109.1 . .
H7A C7 H7B 107.8 . .
N2 C8 C9 117.8(9) . .
N2 C8 C7 118.8(9) . .
C9 C8 C7 123.1(9) . .
C8 C9 C10 119.9(10) . .
C8 C9 H9 120.1 . .
C10 C9 H9 120.1 . .
C11 C10 C9 120.2(11) . .
C11 C10 H10 119.9 . .
C9 C10 H10 119.9 . .
C10 C11 C12 118.2(10) . .
C10 C11 H11 120.9 . .
C12 C11 H11 120.9 . .
N2 C12 C11 119.7(10) . .
N2 C12 H12 120.1 . .
C11 C12 H12 120.1 . .
O10 C13 O7 126.2(8) . .
O10 C13 C14 116.9(8) . .
O7 C13 C14 116.9(8) . .
O9 C14 O8 128.9(8) . .
O9 C14 C13 116.9(8) . .
O8 C14 C13 114.2(8) . .
O14 C15 O11 126.5(8) . .
O14 C15 C16 116.3(7) . .
O11 C15 C16 117.2(7) . .
O13 C16 O12 129.2(8) . .
O13 C16 C15 115.9(8) . .
O12 C16 C15 114.9(7) . .
O15 C17 O18 126.6(8) . .
O15 C17 C18 116.5(7) . .
O18 C17 C18 116.9(7) . .
O16 C18 O17 125.7(8) . .
O16 C18 C17 117.3(7) . .
O17 C18 C17 116.9(7) . .
O26 C19 O23 125.5(8) . .
O26 C19 C20 116.5(8) . .
O23 C19 C20 117.9(7) . .
O25 C20 O24 128.1(8) . .
O25 C20 C19 115.9(7) . .
O24 C20 C19 116.0(8) . .
O22 C21 O19 127.6(8) . .
O22 C21 C22 116.6(8) . .
O19 C21 C22 115.8(7) . .
O20 C22 O21 125.7(8) . .
O20 C22 C21 117.6(8) . .
O21 C22 C21 116.7(7) . .
H8WD O8W H8WB 115.6 . .
H9WD O9W H9WB 112.7 . .
H10D O10W H10C 109.2 . .
H11A O11W H11C 108.5 . .
H12C O12W H12D 91.3 . .
H13A O13W H13B 109.2 . .

loop_
_geom_bond_atom_site_label_1
_geom_bond_atom_site_label_2
_geom_bond_distance
_geom_bond_site_symmetry_2
Dy1 O1 2.253(6) .
Dy1 O4W 2.363(6) .
Dy1 O7 2.366(6) .
Dy1 O3W 2.373(7) .
Dy1 O5W 2.376(5) .
Dy1 O11 2.384(6) .
Dy1 O8 2.415(5) .
Dy1 O12 2.416(6) .
Dy2 O2 2.194(6) 1_565
Dy2 O16 2.367(6) .
Dy2 O25 2.369(6) 1_655
Dy2 O15 2.372(5) .
Dy2 O2W 2.374(6) .
Dy2 O14 2.398(5) .
Dy2 O13 2.415(6) .
Dy2 O26 2.418(6) 1_655
Dy3 O4 2.192(5) .
Dy3 O23 2.378(6) .
Dy3 O18 2.380(5) .
Dy3 O1W 2.384(6) .
Dy3 O17 2.387(6) .
Dy3 O19 2.389(5) .
Dy3 O24 2.419(6) .
Dy3 O20 2.443(6) .
Dy4 O5 2.231(5) .
Dy4 O6 2.246(6) 3_556
Dy4 O21 2.408(6) 3_566
Dy4 O22 2.417(6) 3_566
Dy4 O9 2.431(6) 3_656
Dy4 O10 2.448(6) 3_656
Dy4 O6W 2.456(5) .
Dy4 O7W 2.512(6) .
P1 O2 1.510(6) .
P1 O3 1.518(6) .
P1 O1 1.528(6) .
P1 C1 1.811(9) .
P2 O4 1.507(6) .
P2 O6 1.514(6) .
P2 O5 1.526(6) .
P2 C7 1.806(8) .
O2 Dy2 2.194(6) 1_545
O6 Dy4 2.246(6) 3_556
O7 C13 1.258(10) .
O8 C14 1.259(10) .
O9 C14 1.220(10) .
O9 Dy4 2.431(6) 3_656
O10 C13 1.243(11) .
O10 Dy4 2.448(6) 3_656
O11 C15 1.245(9) .
O12 C16 1.252(10) .
O13 C16 1.237(9) .
O14 C15 1.243(10) .
O15 C17 1.248(9) .
O16 C18 1.241(9) .
O17 C18 1.260(9) .
O18 C17 1.252(9) .
O19 C21 1.259(10) .
O20 C22 1.246(9) .
O21 C22 1.255(10) .
O21 Dy4 2.408(6) 3_566
O22 C21 1.252(10) .
O22 Dy4 2.417(6) 3_566
O23 C19 1.256(9) .
O24 C20 1.257(10) .
O25 C20 1.247(9) .
O25 Dy2 2.369(6) 1_455
O26 C19 1.252(10) .
O26 Dy2 2.418(6) 1_455
O1W H1WA 0.8945 .
O1W H1WB 0.8968 .
O2W H2WA 0.8959 .
O2W H2WB 0.8930 .
O3W H3WA 0.8984 .
O3W H3WB 0.8975 .
O4W H4WA 0.8950 .
O4W H4WB 0.8937 .
O5W H5WA 0.8971 .
O5W H5WB 0.8951 .
O6W H6WA 0.8951 .
O6W H6WB 0.8946 .
O7W H7WC 0.8454 .
O7W H7WB 0.9018 .
N1 C6 1.346(12) .
N1 C2 1.357(13) .
N1 H1A 0.8943 .
N2 C12 1.324(12) .
N2 C8 1.336(11) .
N2 H2A 0.8966 .
C1 C2 1.466(14) .
C1 H1B 0.9700 .
C1 H1C 0.9700 .
C2 C3 1.400(14) .
C3 C4 1.371(14) .
C3 H3 0.9300 .
C4 C5 1.342(14) .
C4 H4 0.9300 .
C5 C6 1.358(14) .
C5 H5 0.9300 .
C6 H6 0.9300 .
C7 C8 1.490(12) .
C7 H7A 0.9700 .
C7 H7B 0.9700 .
C8 C9 1.363(13) .
C9 C10 1.385(14) .
C9 H9 0.9300 .
C10 C11 1.371(14) .
C10 H10 0.9300 .
C11 C12 1.372(14) .
C11 H11 0.9300 .
C12 H12 0.9300 .
C13 C14 1.565(12) .
C15 C16 1.558(11) .
C17 C18 1.543(12) .
C19 C20 1.555(12) .
C21 C22 1.544(11) .
O8W H8WD 0.8471 .
O8W H8WB 0.9455 .
O9W H9WD 0.8452 .
O9W H9WB 0.8616 .
O10W H10D 0.8437 .
O10W H10C 0.8466 .
O11W H11A 0.8462 .
O11W H11C 0.8441 .
O12W H12C 0.8465 .
O12W H12D 0.8453 .
O13W H13A 0.8451 .
O13W H13B 0.8445 .

loop_
_geom_hbond_atom_site_label_D
_geom_hbond_atom_site_label_H
_geom_hbond_atom_site_label_A
_geom_hbond_distance_DH
_geom_hbond_distance_HA
_geom_hbond_distance_DA
_geom_hbond_angle_DHA
_geom_hbond_site_symmetry_A
O1W H1WA O3 0.89 1.84 2.702(8) 162.0 2_656
O1W H1WB O10 0.90 2.15 3.002(8) 160.0 1_455
O1W H1WB O7 0.90 2.57 3.139(8) 122.0 1_455
O2W H2WA O8 0.90 1.91 2.807(8) 176.0 1_565
O2W H2WB O10W 0.89 1.93 2.809(9) 168.0 .
O3W H3WA O23 0.90 2.51 2.956(9) 111.0 2_646
O3W H3WB O3 0.90 1.87 2.724(9) 158.0 .
O4W H4WA O26 0.90 1.91 2.762(8) 158.0 1_645
O4W H4WB O11 0.89 1.92 2.806(8) 170.0 2_746
O5W H5WB O14 0.90 1.83 2.719(8) 170.0 2_746
O5W H5WA O3 0.90 2.02 2.887(9) 162.0 2_756
O6W H6WA O24 0.90 2.02 2.901(8) 166.0 3_556
O6W H6WB O7W 0.89 2.41 3.030(8) 127.0 3_556
O6W H6WB O6 0.89 2.22 2.992(8) 144.0 .
O7W H7WC O8W 0.85 2.38 2.991(10) 130.0 3_566
O7W H7WB O19 0.90 2.00 2.853(8) 158.0 .
N1 H1A O1 0.89 2.10 2.760(10) 129.0 .
N1 H1A O12 0.89 2.30 3.087(11) 147.0 .
N2 H2A O8W 0.90 1.86 2.716(11) 160.0 1_545
O8W H8WD O21 0.85 2.33 3.066(11) 146.0 .
O8W H8WB O13W 0.95 1.89 2.820(13) 167.0 .
O9W H9WD O11W 0.85 1.85 2.675(15) 164.0 .
O9W H9WB O5 0.86 2.49 3.057(10) 124.0 3_666
O9W H9WB O19 0.86 2.55 3.313(10) 148.0 3_666
O13W H13B O10W 0.84 2.53 3.099(12) 126.0 3_666
O10W H10D O2W 0.84 1.97 2.809(9) 178.0 .
O10W H10C O20 0.85 2.15 2.855(9) 140.0 .
O11W H11A O2W 0.85 2.52 3.131(16) 130.0 .
O11W H11C O22 0.84 2.55 2.999(16) 115.0 1_655
O12W H12D O21 0.85 2.25 3.08(2) 169.0 .
O13W H13A O9W 0.85 2.00 2.700(12) 139.0 .

loop_
_geom_torsion_atom_site_label_1
_geom_torsion_atom_site_label_2
_geom_torsion_atom_site_label_3
_geom_torsion_atom_site_label_4
_geom_torsion
_geom_torsion_site_symmetry_1
_geom_torsion_site_symmetry_2
_geom_torsion_site_symmetry_3
_geom_torsion_site_symmetry_4
O2 P1 O1 Dy1 -99.1(6) . . . .
O3 P1 O1 Dy1 28.5(7) . . . .
C1 P1 O1 Dy1 145.7(6) . . . .
O4W Dy1 O1 P1 44.0(6) . . . .
O7 Dy1 O1 P1 130.9(6) . . . .
O3W Dy1 O1 P1 -45.0(6) . . . .
O5W Dy1 O1 P1 -11.3(8) . . . .
O11 Dy1 O1 P1 -111.0(6) . . . .
O8 Dy1 O1 P1 121.8(6) . . . .
O12 Dy1 O1 P1 -159.9(7) . . . .
O3 P1 O2 Dy2 -152.8(8) . . . 1_545
O1 P1 O2 Dy2 -24.9(10) . . . 1_545
C1 P1 O2 Dy2 88.3(9) . . . 1_545
O6 P2 O4 Dy3 -167.1(8) . . . .
O5 P2 O4 Dy3 -38.2(10) . . . .
C7 P2 O4 Dy3 77.2(10) . . . .
O23 Dy3 O4 P2 109.7(9) . . . .
O18 Dy3 O4 P2 -112.2(9) . . . .
O1W Dy3 O4 P2 -163.5(10) . . . .
O17 Dy3 O4 P2 -71.5(9) . . . .
O19 Dy3 O4 P2 47.3(9) . . . .
O24 Dy3 O4 P2 119.7(9) . . . .
O20 Dy3 O4 P2 -9.9(10) . . . .
O4 P2 O5 Dy4 -115.9(5) . . . .
O6 P2 O5 Dy4 13.3(7) . . . .
C7 P2 O5 Dy4 127.5(6) . . . .
O6 Dy4 O5 P2 23.6(6) 3_556 . . .
O21 Dy4 O5 P2 129.7(5) 3_566 . . .
O22 Dy4 O5 P2 160.6(6) 3_566 . . .
O9 Dy4 O5 P2 -131.1(6) 3_656 . . .
O10 Dy4 O5 P2 -79.8(7) 3_656 . . .
O6W Dy4 O5 P2 -50.6(5) . . . .
O7W Dy4 O5 P2 88.1(6) . . . .
O4 P2 O6 Dy4 32.5(7) . . . 3_556
O5 P2 O6 Dy4 -96.3(6) . . . 3_556
C7 P2 O6 Dy4 149.5(6) . . . 3_556
O1 Dy1 O7 C13 -22.5(9) . . . .
O4W Dy1 O7 C13 60.3(7) . . . .
O3W Dy1 O7 C13 151.2(6) . . . .
O5W Dy1 O7 C13 133.4(7) . . . .
O11 Dy1 O7 C13 -151.8(7) . . . .
O8 Dy1 O7 C13 -12.7(6) . . . .
O12 Dy1 O7 C13 -85.6(7) . . . .
O1 Dy1 O8 C14 -177.6(7) . . . .
O4W Dy1 O8 C14 -93.1(6) . . . .
O7 Dy1 O8 C14 8.2(6) . . . .
O3W Dy1 O8 C14 -152.9(6) . . . .
O5W Dy1 O8 C14 -32.0(7) . . . .
O11 Dy1 O8 C14 63.4(7) . . . .
O12 Dy1 O8 C14 107.6(6) . . . .
O1 Dy1 O11 C15 -69.5(7) . . . .
O4W Dy1 O11 C15 162.2(6) . . . .
O7 Dy1 O11 C15 79.1(7) . . . .
O3W Dy1 O11 C15 -132.7(7) . . . .
O5W Dy1 O11 C15 150.9(7) . . . .
O8 Dy1 O11 C15 28.8(8) . . . .
O12 Dy1 O11 C15 -18.3(6) . . . .
O1 Dy1 O12 C16 150.4(7) . . . .
O4W Dy1 O12 C16 -165.2(6) . . . .
O7 Dy1 O12 C16 -62.5(7) . . . .
O3W Dy1 O12 C16 84.7(7) . . . .
O5W Dy1 O12 C16 -0.3(8) . . . .
O11 Dy1 O12 C16 15.2(6) . . . .
O8 Dy1 O12 C16 -128.3(7) . . . .
O2 Dy2 O13 C16 -76.0(6) 1_565 . . .
O16 Dy2 O13 C16 143.1(6) . . . .
O25 Dy2 O13 C16 66.8(6) 1_655 . . .
O15 Dy2 O13 C16 -146.1(6) . . . .
O2W Dy2 O13 C16 155.3(6) . . . .
O14 Dy2 O13 C16 -16.8(6) . . . .
O26 Dy2 O13 C16 23.3(7) 1_655 . . .
O2 Dy2 O14 C15 139.6(7) 1_565 . . .
O16 Dy2 O14 C15 -17.7(8) . . . .
O25 Dy2 O14 C15 -65.7(7) 1_655 . . .
O15 Dy2 O14 C15 71.3(7) . . . .
O2W Dy2 O14 C15 -160.4(6) . . . .
O13 Dy2 O14 C15 12.9(6) . . . .
O26 Dy2 O14 C15 -135.5(7) 1_655 . . .
O2 Dy2 O15 C17 162.6(6) 1_565 . . .
O16 Dy2 O15 C17 3.9(6) . . . .
O25 Dy2 O15 C17 -27.4(7) 1_655 . . .
O2W Dy2 O15 C17 77.2(6) . . . .
O14 Dy2 O15 C17 -131.0(6) . . . .
O13 Dy2 O15 C17 -77.2(6) . . . .
O26 Dy2 O15 C17 121.3(6) 1_655 . . .
O2 Dy2 O16 C18 -40.6(7) 1_565 . . .
O25 Dy2 O16 C18 152.2(6) 1_655 . . .
O15 Dy2 O16 C18 -6.0(5) . . . .
O2W Dy2 O16 C18 -99.5(6) . . . .
O14 Dy2 O16 C18 102.8(6) . . . .
O13 Dy2 O16 C18 74.1(6) . . . .
O26 Dy2 O16 C18 -158.0(5) 1_655 . . .
O4 Dy3 O17 C18 -154.9(6) . . . .
O23 Dy3 O17 C18 24.2(7) . . . .
O18 Dy3 O17 C18 -4.6(6) . . . .
O1W Dy3 O17 C18 -75.8(6) . . . .
O19 Dy3 O17 C18 131.1(6) . . . .
O24 Dy3 O17 C18 -130.0(6) . . . .
O20 Dy3 O17 C18 77.5(6) . . . .
O4 Dy3 O18 C17 45.0(7) . . . .
O23 Dy3 O18 C17 -157.9(6) . . . .
O1W Dy3 O18 C17 98.6(6) . . . .
O17 Dy3 O18 C17 1.8(5) . . . .
O19 Dy3 O18 C17 -102.8(6) . . . .
O24 Dy3 O18 C17 155.2(5) . . . .
O20 Dy3 O18 C17 -75.1(6) . . . .
O4 Dy3 O19 C21 -142.8(7) . . . .
O23 Dy3 O19 C21 67.0(7) . . . .
O18 Dy3 O19 C21 14.7(8) . . . .
O1W Dy3 O19 C21 158.7(6) . . . .
O17 Dy3 O19 C21 -71.5(7) . . . .
O24 Dy3 O19 C21 136.7(7) . . . .
O20 Dy3 O19 C21 -14.7(6) . . . .
O4 Dy3 O20 C22 75.7(7) . . . .
O23 Dy3 O20 C22 -74.7(7) . . . .
O18 Dy3 O20 C22 -149.6(7) . . . .
O1W Dy3 O20 C22 -161.1(6) . . . .
O17 Dy3 O20 C22 139.3(7) . . . .
O19 Dy3 O20 C22 11.3(6) . . . .
O24 Dy3 O20 C22 -24.9(8) . . . .
O4 Dy3 O23 C19 -0.2(8) . . . .
O18 Dy3 O23 C19 -150.6(6) . . . .
O1W Dy3 O23 C19 -81.6(6) . . . .
O17 Dy3 O23 C19 -178.6(5) . . . .
O19 Dy3 O23 C19 62.0(6) . . . .
O24 Dy3 O23 C19 -10.8(6) . . . .
O20 Dy3 O23 C19 130.0(6) . . . .
O4 Dy3 O24 C20 -164.1(6) . . . .
O23 Dy3 O24 C20 9.9(6) . . . .
O18 Dy3 O24 C20 58.6(6) . . . .
O1W Dy3 O24 C20 114.1(6) . . . .
O17 Dy3 O24 C20 171.2(5) . . . .
O19 Dy3 O24 C20 -79.2(6) . . . .
O20 Dy3 O24 C20 -44.0(7) . . . .
O2 P1 C1 C2 -73.6(8) . . . .
O3 P1 C1 C2 165.2(7) . . . .
O1 P1 C1 C2 45.1(9) . . . .
C6 N1 C2 C3 3.4(15) . . . .
C6 N1 C2 C1 -175.2(9) . . . .
P1 C1 C2 N1 -52.4(12) . . . .
P1 C1 C2 C3 129.1(10) . . . .
N1 C2 C3 C4 -1.9(15) . . . .
C1 C2 C3 C4 176.5(10) . . . .
C2 C3 C4 C5 -1.5(17) . . . .
C3 C4 C5 C6 3.8(17) . . . .
C2 N1 C6 C5 -1.2(16) . . . .
C4 C5 C6 N1 -2.4(16) . . . .
O4 P2 C7 C8 -170.0(6) . . . .
O6 P2 C7 C8 69.1(7) . . . .
O5 P2 C7 C8 -50.0(7) . . . .
C12 N2 C8 C9 1.0(14) . . . .
C12 N2 C8 C7 175.0(8) . . . .
P2 C7 C8 N2 -80.8(9) . . . .
P2 C7 C8 C9 92.8(10) . . . .
N2 C8 C9 C10 -2.2(14) . . . .
C7 C8 C9 C10 -175.9(9) . . . .
C8 C9 C10 C11 2.9(16) . . . .
C9 C10 C11 C12 -2.3(16) . . . .
C8 N2 C12 C11 -0.4(15) . . . .
C10 C11 C12 N2 1.0(15) . . . .
Dy4 O10 C13 O7 -169.1(7) 3_656 . . .
Dy4 O10 C13 C14 13.5(10) 3_656 . . .
Dy1 O7 C13 O10 -161.7(7) . . . .
Dy1 O7 C13 C14 15.7(10) . . . .
Dy4 O9 C14 O8 -178.1(7) 3_656 . . .
Dy4 O9 C14 C13 4.5(10) 3_656 . . .
Dy1 O8 C14 O9 178.7(7) . . . .
Dy1 O8 C14 C13 -3.8(10) . . . .
O10 C13 C14 O9 -12.3(12) . . . .
O7 C13 C14 O9 170.1(8) . . . .
O10 C13 C14 O8 169.8(8) . . . .
O7 C13 C14 O8 -7.8(11) . . . .
Dy2 O14 C15 O11 171.0(7) . . . .
Dy2 O14 C15 C16 -9.0(10) . . . .
Dy1 O11 C15 O14 -160.3(7) . . . .
Dy1 O11 C15 C16 19.8(10) . . . .
Dy2 O13 C16 O12 -162.7(8) . . . .
Dy2 O13 C16 C15 18.5(9) . . . .
Dy1 O12 C16 O13 169.8(7) . . . .
Dy1 O12 C16 C15 -11.4(10) . . . .
O14 C15 C16 O13 -6.5(12) . . . .
O11 C15 C16 O13 173.4(8) . . . .
O14 C15 C16 O12 174.5(8) . . . .
O11 C15 C16 O12 -5.5(12) . . . .
Dy2 O15 C17 O18 178.2(6) . . . .
Dy2 O15 C17 C18 -1.9(9) . . . .
Dy3 O18 C17 O15 -179.5(6) . . . .
Dy3 O18 C17 C18 0.6(9) . . . .
Dy2 O16 C18 O17 -171.5(6) . . . .
Dy2 O16 C18 C17 7.2(9) . . . .
Dy3 O17 C18 O16 -174.7(6) . . . .
Dy3 O17 C18 C17 6.6(9) . . . .
O15 C17 C18 O16 -3.6(11) . . . .
O18 C17 C18 O16 176.3(7) . . . .
O15 C17 C18 O17 175.2(7) . . . .
O18 C17 C18 O17 -4.8(11) . . . .
Dy2 O26 C19 O23 -167.4(6) 1_455 . . .
Dy2 O26 C19 C20 9.4(9) 1_455 . . .
Dy3 O23 C19 O26 -172.3(7) . . . .
Dy3 O23 C19 C20 11.0(9) . . . .
Dy2 O25 C20 O24 168.6(7) 1_455 . . .
Dy2 O25 C20 C19 -10.5(10) 1_455 . . .
Dy3 O24 C20 O25 172.6(7) . . . .
Dy3 O24 C20 C19 -8.2(9) . . . .
O26 C19 C20 O25 0.5(11) . . . .
O23 C19 C20 O25 177.5(7) . . . .
O26 C19 C20 O24 -178.8(7) . . . .
O23 C19 C20 O24 -1.8(11) . . . .
Dy4 O22 C21 O19 173.9(7) 3_566 . . .
Dy4 O22 C21 C22 -6.5(11) 3_566 . . .
Dy3 O19 C21 O22 -164.2(8) . . . .
Dy3 O19 C21 C22 16.2(10) . . . .
Dy3 O20 C22 O21 171.8(7) . . . .
Dy3 O20 C22 C21 -8.0(10) . . . .
Dy4 O21 C22 O20 -166.4(7) 3_566 . . .
Dy4 O21 C22 C21 13.4(10) 3_566 . . .
O22 C21 C22 O20 175.1(8) . . . .
O19 C21 C22 O20 -5.2(13) . . . .
O22 C21 C22 O21 -4.7(13) . . . .
O19 C21 C22 O21 175.0(8) . . . .
